data_7233607
loop_
_publ_author_name
'Hong-Yan Li'
'Tian-Yi Li'
'Ming-Yu Teng'
'Qiu-Lei Xu'
'Song Zhang'
'Yi-Ming Jin'
'Xuan Liu'
'You-Xuan Zheng'
'Jing-Lin Zuo'

_publ_section_title
;
 Syntheses, photoluminescence and electroluminescence of four heteroleptic
 iridium complexes with 2-(5-phenyl-1,3,4-oxadiazol-2-yl)-phenol
 derivatives as ancillary ligands
;
_journal_name_full 'Journal of Materials Chemistry C'
_journal_page_first 1116
_journal_page_last 1124
_journal_paper_doi 10.1039/C3TC31915F
_journal_volume 2
_journal_year 2014
_chemical_formula_moiety 'C38 H23 F6 Ir N4 O2'
_chemical_formula_sum 'C38 H23 F6 Ir N4 O2'
_chemical_formula_weight 873.82
_space_group_IT_number 2
_space_group_name_Hall '-P 1'
_space_group_name_H-M_alt 'P -1'
_symmetry_cell_setting triclinic
_symmetry_space_group_name_Hall '-P 1'
_symmetry_space_group_name_H-M 'P -1'
_atom_sites_solution_hydrogens geom
_atom_sites_solution_primary direct
_atom_sites_solution_secondary difmap
_cell_angle_alpha 92.2090(10)
_cell_angle_beta 108.3910(10)
_cell_angle_gamma 110.0690(10)
_cell_formula_units_Z 4
_cell_length_a 12.9055(5)
_cell_length_b 15.0122(5)
_cell_length_c 20.3242(7)
_cell_measurement_temperature 296(2)
_cell_volume 3461.7(2)
_computing_cell_refinement 'Bruker SMART'
_computing_data_collection 'Bruker SMART'
_computing_data_reduction 'Bruker SAINT'
_computing_molecular_graphics 'Bruker SHELXTL'
_computing_publication_material 'Bruker SHELXTL'
_computing_structure_refinement 'Bruker SHELXTL'
_computing_structure_solution 'Bruker SHELXTL'
_diffrn_ambient_temperature 296(2)
_diffrn_measured_fraction_theta_full 0.996
_diffrn_measured_fraction_theta_max 0.996
_diffrn_measurement_device_type 'CCD area detector'
_diffrn_measurement_method 'phi and omega scans'
_diffrn_radiation_monochromator graphite
_diffrn_radiation_source 'fine-focus sealed tube'
_diffrn_radiation_type MoK\a
_diffrn_radiation_wavelength 0.71073
_diffrn_reflns_av_R_equivalents 0.0900
_diffrn_reflns_av_sigmaI/netI 0.0944
_diffrn_reflns_limit_h_max 12
_diffrn_reflns_limit_h_min -15
_diffrn_reflns_limit_k_max 18
_diffrn_reflns_limit_k_min -17
_diffrn_reflns_limit_l_max 25
_diffrn_reflns_limit_l_min -17
_diffrn_reflns_number 21314
_diffrn_reflns_theta_full 26.00
_diffrn_reflns_theta_max 26.00
_diffrn_reflns_theta_min 1.46
_exptl_absorpt_coefficient_mu 3.929
_exptl_absorpt_correction_T_max 0.649
_exptl_absorpt_correction_T_min 0.606
_exptl_absorpt_correction_type multi-scan
_exptl_absorpt_process_details 'SADABS,2000; Bruker'
_exptl_crystal_colour yellow
_exptl_crystal_density_diffrn 1.677
_exptl_crystal_density_method 'not measured'
_exptl_crystal_description block
_exptl_crystal_F_000 1704
_exptl_crystal_size_max 0.13
_exptl_crystal_size_mid 0.12
_exptl_crystal_size_min 0.11
_refine_diff_density_max 2.487
_refine_diff_density_min -1.715
_refine_diff_density_rms 0.155
_refine_ls_extinction_method none
_refine_ls_goodness_of_fit_ref 0.889
_refine_ls_hydrogen_treatment constr
_refine_ls_matrix_type full
_refine_ls_number_parameters 1003
_refine_ls_number_reflns 13551
_refine_ls_number_restraints 616
_refine_ls_restrained_S_all 0.930
_refine_ls_R_factor_all 0.0686
_refine_ls_R_factor_gt 0.0484
_refine_ls_shift/su_max 0.018
_refine_ls_shift/su_mean 0.000
_refine_ls_structure_factor_coef Fsqd
_refine_ls_weighting_details 'calc w=1/[\s^2^(Fo^2^)+(0.0577P)^2^+0.0000P] where P=(Fo^2^+2Fc^2^)/3'
_refine_ls_weighting_scheme calc
_refine_ls_wR_factor_gt 0.1128
_refine_ls_wR_factor_ref 0.1179
_reflns_number_gt 9220
_reflns_number_total 13551
_reflns_threshold_expression >2sigma(I)
_cod_data_source_file J-Mater-Chem-C-2014-2-1116-1.cif
_cod_data_source_block 2
_cod_database_code 7233607

loop_
_symmetry_equiv_pos_as_xyz
'x, y, z'
'-x, -y, -z'

loop_
_atom_site_label
_atom_site_type_symbol
_atom_site_fract_x
_atom_site_fract_y
_atom_site_fract_z
_atom_site_U_iso_or_equiv
_atom_site_adp_type
_atom_site_occupancy
_atom_site_symmetry_multiplicity
_atom_site_calc_flag
_atom_site_refinement_flags
_atom_site_disorder_assembly
_atom_site_disorder_group
C1 C 0.8673(7) 0.2983(5) 0.4753(4) 0.0485(18) Uani 1 1 d U C .
C2 C 0.8792(8) 0.2433(6) 0.4232(4) 0.060(2) Uani 1 1 d U . .
H2 H 0.8139 0.1929 0.3927 0.072 Uiso 1 1 calc R . .
C3 C 0.9893(9) 0.2643(6) 0.4173(5) 0.071(2) Uani 1 1 d U B .
C4 C 1.0872(9) 0.3390(7) 0.4605(5) 0.074(3) Uani 1 1 d U . .
H4 H 1.1595 0.3515 0.4551 0.088 Uiso 1 1 calc R . .
C5 C 1.0787(8) 0.3947(6) 0.5111(5) 0.066(2) Uani 1 1 d U . .
H5 H 1.1446 0.4465 0.5397 0.079 Uiso 1 1 calc R . .
C6 C 0.9710(7) 0.3741(5) 0.5199(4) 0.0501(18) Uani 1 1 d U . .
C7 C 0.9543(7) 0.4293(5) 0.5743(4) 0.0488(18) Uani 1 1 d U . .
C8 C 1.0415(8) 0.5032(6) 0.6254(4) 0.064(2) Uani 1 1 d U . .
H8 H 1.1185 0.5247 0.6259 0.077 Uiso 1 1 calc R . .
C9 C 1.0143(9) 0.5457(6) 0.6765(5) 0.075(3) Uani 1 1 d U . .
H9 H 1.0729 0.5954 0.7114 0.090 Uiso 1 1 calc R . .
C10 C 0.9027(9) 0.5140(6) 0.6746(5) 0.074(3) Uani 1 1 d U . .
H10 H 0.8826 0.5409 0.7085 0.089 Uiso 1 1 calc R . .
C11 C 0.8179(8) 0.4407(6) 0.6215(5) 0.064(2) Uani 1 1 d U . .
H11 H 0.7405 0.4192 0.6203 0.077 Uiso 1 1 calc R . .
C12 C 0.9990(9) 0.2016(8) 0.3615(6) 0.107(4) Uani 1 1 d DU . .
C13 C 0.7427(7) 0.1867(5) 0.5501(4) 0.0488(18) Uani 1 1 d U C .
C14 C 0.8108(7) 0.1989(5) 0.6218(4) 0.057(2) Uani 1 1 d U . .
H14 H 0.8491 0.2602 0.6484 0.068 Uiso 1 1 calc R . .
C15 C 0.8211(9) 0.1198(6) 0.6531(5) 0.070(2) Uani 1 1 d U C .
C16 C 0.8889(8) 0.1377(6) 0.7278(5) 0.090(3) Uani 1 1 d DU . .
C17 C 0.7639(11) 0.0276(7) 0.6140(6) 0.095(3) Uani 1 1 d U . .
H17 H 0.7724 -0.0248 0.6348 0.114 Uiso 1 1 calc R C .
C18 C 0.6954(11) 0.0143(7) 0.5451(6) 0.092(3) Uani 1 1 d U C .
H18 H 0.6571 -0.0475 0.5193 0.110 Uiso 1 1 calc R . .
C19 C 0.6815(8) 0.0920(6) 0.5123(4) 0.061(2) Uani 1 1 d U . .
C20 C 0.6102(9) 0.0834(6) 0.4408(5) 0.069(2) Uani 1 1 d U C .
C21 C 0.5384(10) -0.0027(7) 0.3943(5) 0.093(3) Uani 1 1 d U . .
H21 H 0.5381 -0.0615 0.4073 0.111 Uiso 1 1 calc R C .
C22 C 0.4660(11) 0.0020(8) 0.3266(6) 0.108(4) Uani 1 1 d U C .
H22 H 0.4127 -0.0543 0.2960 0.129 Uiso 1 1 calc R . .
C23 C 0.4744(10) 0.0882(7) 0.3067(5) 0.088(3) Uani 1 1 d U . .
H23 H 0.4308 0.0912 0.2612 0.105 Uiso 1 1 calc R C .
C24 C 0.5482(9) 0.1726(7) 0.3542(5) 0.075(3) Uani 1 1 d U C .
H24 H 0.5522 0.2317 0.3406 0.090 Uiso 1 1 calc R . .
C25 C 0.6038(7) 0.4147(5) 0.4040(4) 0.0473(18) Uani 1 1 d U . .
C26 C 0.5947(8) 0.4697(6) 0.3475(4) 0.064(2) Uani 1 1 d U . .
H26 H 0.6528 0.4837 0.3273 0.077 Uiso 1 1 calc R . .
C27 C 0.5076(8) 0.5019(6) 0.3223(4) 0.065(2) Uani 1 1 d U . .
H27 H 0.5077 0.5381 0.2863 0.078 Uiso 1 1 calc R . .
C28 C 0.4166(8) 0.4820(6) 0.3492(4) 0.065(2) Uani 1 1 d U . .
H28 H 0.3560 0.5042 0.3312 0.077 Uiso 1 1 calc R . .
C29 C 0.4182(8) 0.4302(6) 0.4017(4) 0.059(2) Uani 1 1 d U . .
H29 H 0.3587 0.4183 0.4205 0.071 Uiso 1 1 calc R . .
C30 C 0.5067(7) 0.3933(5) 0.4292(4) 0.0450(17) Uani 1 1 d U . .
C31 C 0.5037(7) 0.3371(5) 0.4842(4) 0.0455(17) Uani 1 1 d U C .
C32 C 0.4431(8) 0.2707(5) 0.5644(4) 0.056(2) Uani 1 1 d U C .
C33 C 0.3713(10) 0.2458(7) 0.6089(5) 0.081(3) Uani 1 1 d U . .
C34 C 0.4229(11) 0.2228(8) 0.6747(6) 0.101(4) Uani 1 1 d U . .
H34 H 0.4993 0.2241 0.6885 0.121 Uiso 1 1 calc R . .
C35 C 0.3580(15) 0.1982(10) 0.7189(8) 0.142(5) Uani 1 1 d U . .
H35 H 0.3897 0.1819 0.7624 0.171 Uiso 1 1 calc R . .
C36 C 0.2459(17) 0.1985(11) 0.6968(9) 0.153(5) Uani 1 1 d U . .
H36 H 0.2014 0.1802 0.7256 0.183 Uiso 1 1 calc R . .
C37 C 0.1967(15) 0.2248(11) 0.6335(9) 0.149(4) Uani 1 1 d U . .
H37 H 0.1223 0.2277 0.6212 0.178 Uiso 1 1 calc R . .
C38 C 0.2619(12) 0.2471(9) 0.5881(7) 0.118(4) Uani 1 1 d U . .
H38 H 0.2298 0.2625 0.5444 0.141 Uiso 1 1 calc R . .
C39 C 0.4026(7) 0.3250(5) 0.0473(4) 0.0442(17) Uani 1 1 d U A .
C40 C 0.4775(7) 0.3031(5) 0.1061(4) 0.0530(19) Uani 1 1 d U . .
H40 H 0.4483 0.2755 0.1400 0.064 Uiso 1 1 calc R . .
C41 C 0.5925(8) 0.3220(6) 0.1138(5) 0.062(2) Uani 1 1 d U . .
C42 C 0.6620(8) 0.2938(6) 0.1746(5) 0.085(3) Uani 1 1 d DU . .
C43 C 0.6447(8) 0.3672(6) 0.0693(5) 0.067(2) Uani 1 1 d U . .
H43 H 0.7247 0.3831 0.0784 0.081 Uiso 1 1 calc R . .
C44 C 0.5758(7) 0.3884(5) 0.0108(5) 0.058(2) Uani 1 1 d U . .
H44 H 0.6084 0.4165 -0.0217 0.070 Uiso 1 1 calc R . .
C45 C 0.4574(7) 0.3685(5) -0.0008(4) 0.0463(18) Uani 1 1 d U . .
C46 C 0.3769(7) 0.3859(5) -0.0630(4) 0.0457(17) Uani 1 1 d U . .
C47 C 0.4034(8) 0.4217(5) -0.1205(4) 0.061(2) Uani 1 1 d U . .
H47 H 0.4797 0.4387 -0.1207 0.073 Uiso 1 1 calc R . .
C48 C 0.3193(9) 0.4321(6) -0.1759(5) 0.073(3) Uani 1 1 d U . .
H48 H 0.3381 0.4576 -0.2135 0.088 Uiso 1 1 calc R . .
C49 C 0.2058(9) 0.4047(6) -0.1764(5) 0.073(3) Uani 1 1 d U . .
H49 H 0.1467 0.4098 -0.2148 0.088 Uiso 1 1 calc R . .
C50 C 0.1809(8) 0.3700(5) -0.1196(4) 0.057(2) Uani 1 1 d U . .
H50 H 0.1045 0.3523 -0.1195 0.068 Uiso 1 1 calc R . .
C51 C 0.1921(6) 0.1731(5) -0.0144(4) 0.0405(16) Uani 1 1 d U A .
C52 C 0.1881(7) 0.1328(5) -0.0793(4) 0.0523(19) Uani 1 1 d U . .
H52 H 0.2046 0.1727 -0.1116 0.063 Uiso 1 1 calc R . .
C53 C 0.1606(8) 0.0363(6) -0.0961(4) 0.060(2) Uani 1 1 d U A .
C54 C 0.1599(7) -0.0046(5) -0.1623(4) 0.072(2) Uani 1 1 d DU . .
C55 C 0.1317(9) -0.0261(6) -0.0495(5) 0.076(3) Uani 1 1 d U . .
H55 H 0.1110 -0.0919 -0.0615 0.091 Uiso 1 1 calc R A .
C56 C 0.1343(9) 0.0106(6) 0.0136(5) 0.075(3) Uani 1 1 d U A .
H56 H 0.1131 -0.0307 0.0441 0.090 Uiso 1 1 calc R . .
C57 C 0.1679(7) 0.1084(5) 0.0330(4) 0.055(2) Uani 1 1 d U . .
C58 C 0.1831(7) 0.1526(5) 0.1016(4) 0.055(2) Uani 1 1 d U A .
C59 C 0.1672(9) 0.1046(6) 0.1571(5) 0.078(3) Uani 1 1 d U . .
H59 H 0.1408 0.0379 0.1515 0.094 Uiso 1 1 calc R A .
C60 C 0.1917(9) 0.1585(7) 0.2208(5) 0.084(3) Uani 1 1 d U A .
H60 H 0.1800 0.1273 0.2580 0.100 Uiso 1 1 calc R . .
C61 C 0.2321(9) 0.2552(6) 0.2297(5) 0.072(3) Uani 1 1 d U . .
H61 H 0.2510 0.2909 0.2732 0.086 Uiso 1 1 calc R A .
C62 C 0.2447(8) 0.2997(6) 0.1739(4) 0.064(2) Uani 1 1 d U A .
H62 H 0.2710 0.3665 0.1795 0.077 Uiso 1 1 calc R . .
C63 C 0.2237(7) 0.4899(5) 0.0957(4) 0.0526(19) Uani 1 1 d U . .
C64 C 0.2838(8) 0.5800(5) 0.1461(4) 0.059(2) Uani 1 1 d U . .
H64 H 0.3654 0.6092 0.1607 0.071 Uiso 1 1 calc R . .
C65 C 0.2239(9) 0.6220(6) 0.1721(5) 0.074(3) Uani 1 1 d U . .
H65 H 0.2650 0.6802 0.2027 0.089 Uiso 1 1 calc R . .
C66 C 0.1033(9) 0.5801(7) 0.1543(5) 0.079(3) Uani 1 1 d U . .
H66 H 0.0643 0.6083 0.1745 0.094 Uiso 1 1 calc R . .
C67 C 0.0423(8) 0.4978(6) 0.1072(5) 0.067(2) Uani 1 1 d U . .
H67 H -0.0393 0.4714 0.0941 0.080 Uiso 1 1 calc R . .
C68 C 0.0982(7) 0.4514(5) 0.0778(4) 0.0513(19) Uani 1 1 d U . .
C69 C 0.0294(7) 0.3623(5) 0.0295(4) 0.0455(17) Uani 1 1 d U A .
C70 C -0.1260(7) 0.2452(5) -0.0329(4) 0.0544(19) Uani 1 1 d U A .
C71 C -0.2519(8) 0.1850(5) -0.0580(5) 0.068(2) Uani 1 1 d DU . .
C72 C -0.3196(12) 0.1923(9) -0.0224(8) 0.125(4) Uani 1 1 d U . .
H72 H -0.2875 0.2373 0.0185 0.150 Uiso 1 1 calc R . .
C73 C -0.4418(13) 0.1317(11) -0.0464(9) 0.145(5) Uani 1 1 d U . .
H73 H -0.4903 0.1402 -0.0234 0.174 Uiso 1 1 calc R . .
C74 C -0.4857(13) 0.0621(10) -0.1026(8) 0.128(4) Uani 1 1 d U . .
H74 H -0.5654 0.0235 -0.1196 0.154 Uiso 1 1 calc R . .
C75 C -0.4164(13) 0.0492(10) -0.1331(8) 0.128(5) Uani 1 1 d U . .
H75 H -0.4468 -0.0037 -0.1685 0.154 Uiso 1 1 calc R . .
C76 C -0.2989(10) 0.1100(7) -0.1159(5) 0.099(3) Uani 1 1 d DU . .
H76 H -0.2535 0.1015 -0.1414 0.119 Uiso 1 1 calc R . .
F1 F 0.6165(8) 0.2043(6) 0.1858(5) 0.175(4) Uani 1 1 d DU . .
F2 F 0.7679(7) 0.2963(6) 0.1764(4) 0.134(2) Uani 1 1 d DU . .
F3 F 0.6879(8) 0.3447(6) 0.2374(4) 0.146(3) Uani 1 1 d DU . .
F4 F 0.2563(13) 0.0457(11) -0.1781(9) 0.099(6) Uani 0.52(2) 1 d PDU A 1
F5 F 0.156(2) -0.0949(9) -0.1660(9) 0.114(6) Uani 0.52(2) 1 d PDU A 1
F6 F 0.0722(13) -0.0006(14) -0.2189(5) 0.096(5) Uani 0.52(2) 1 d PDU A 1
F4' F 0.207(2) 0.0606(10) -0.1988(9) 0.101(6) Uani 0.48(2) 1 d PDU A 2
F5' F 0.2224(16) -0.0621(12) -0.1551(8) 0.093(6) Uani 0.48(2) 1 d PDU A 2
F6' F 0.0512(9) -0.0605(16) -0.2072(8) 0.103(6) Uani 0.48(2) 1 d PDU A 2
F7 F 0.9019(12) 0.1213(9) 0.3292(8) 0.120(5) Uani 0.569(16) 1 d PDU B 3
F8 F 1.0131(18) 0.2449(10) 0.3063(7) 0.129(6) Uani 0.569(16) 1 d PDU B 3
F9 F 1.0863(17) 0.1680(16) 0.3874(9) 0.172(8) Uani 0.569(16) 1 d PDU B 3
F7' F 0.9221(19) 0.2025(17) 0.2982(7) 0.139(8) Uani 0.431(16) 1 d PDU B 4
F8' F 1.1087(13) 0.2376(15) 0.3584(12) 0.137(8) Uani 0.431(16) 1 d PDU B 4
F9' F 0.977(2) 0.1109(9) 0.3748(11) 0.123(7) Uani 0.431(16) 1 d PDU B 4
F10 F 1.0058(10) 0.1594(15) 0.7416(9) 0.144(7) Uani 0.598(18) 1 d PDU C 5
F11 F 0.8982(16) 0.2174(9) 0.7672(5) 0.113(5) Uani 0.598(18) 1 d PDU C 5
F12 F 0.8544(12) 0.0669(7) 0.7625(5) 0.097(5) Uani 0.598(18) 1 d PDU C 5
F10' F 0.929(2) 0.0668(13) 0.7468(12) 0.136(9) Uani 0.402(18) 1 d PDU C 6
F11' F 0.829(2) 0.1640(19) 0.7647(10) 0.132(8) Uani 0.402(18) 1 d PDU C 6
F12' F 0.9940(13) 0.2108(12) 0.7480(9) 0.092(6) Uani 0.402(18) 1 d PDU C 6
Ir1 Ir 0.23670(2) 0.309433(18) 0.023780(14) 0.04124(10) Uani 1 1 d . . .
Ir2 Ir 0.72107(3) 0.288508(18) 0.494021(14) 0.04277(10) Uani 1 1 d . . .
N1 N 0.5723(6) 0.2932(4) 0.5151(3) 0.0485(15) Uani 1 1 d . C .
N2 N 0.5336(7) 0.2508(4) 0.5677(4) 0.0596(18) Uani 1 1 d . . .
N3 N 0.8416(6) 0.4001(4) 0.5725(3) 0.0461(15) Uani 1 1 d . C .
N4 N 0.6139(6) 0.1693(4) 0.4196(3) 0.0601(18) Uani 1 1 d . C .
N5 N 0.2198(6) 0.2494(4) 0.1106(3) 0.0502(16) Uani 1 1 d . A .
N6 N 0.0616(5) 0.3050(4) -0.0015(3) 0.0429(14) Uani 1 1 d . A .
N7 N -0.0431(6) 0.2271(4) -0.0431(3) 0.0523(16) Uani 1 1 d . . .
N8 N 0.2651(6) 0.3607(4) -0.0638(3) 0.0493(15) Uani 1 1 d . A .
O1 O 0.4168(5) 0.3241(4) 0.5130(3) 0.0585(14) Uani 1 1 d . . .
O2 O -0.0906(5) 0.3284(3) 0.0116(3) 0.0591(14) Uani 1 1 d . . .
O3 O 0.2844(4) 0.4533(3) 0.0746(3) 0.0504(13) Uani 1 1 d . A .
O4 O 0.6893(5) 0.3877(4) 0.4245(3) 0.0534(13) Uani 1 1 d . C .

loop_
_atom_site_aniso_label
_atom_site_aniso_U_11
_atom_site_aniso_U_22
_atom_site_aniso_U_33
_atom_site_aniso_U_23
_atom_site_aniso_U_13
_atom_site_aniso_U_12
C1 0.048(4) 0.049(4) 0.050(4) 0.013(3) 0.020(3) 0.017(3)
C2 0.063(5) 0.063(4) 0.061(5) 0.013(4) 0.027(4) 0.027(4)
C3 0.079(6) 0.079(5) 0.074(5) 0.014(4) 0.045(5) 0.036(4)
C4 0.069(5) 0.088(5) 0.081(5) 0.027(4) 0.039(4) 0.037(4)
C5 0.058(5) 0.072(5) 0.070(5) 0.025(4) 0.023(4) 0.024(4)
C6 0.048(4) 0.055(4) 0.048(4) 0.019(3) 0.019(3) 0.017(3)
C7 0.046(4) 0.045(4) 0.051(4) 0.017(3) 0.012(3) 0.015(3)
C8 0.049(4) 0.065(4) 0.064(5) 0.011(4) 0.008(4) 0.014(4)
C9 0.071(5) 0.071(5) 0.067(5) -0.005(4) 0.010(4) 0.023(4)
C10 0.078(6) 0.076(5) 0.061(5) -0.006(4) 0.018(4) 0.027(4)
C11 0.065(5) 0.062(4) 0.058(5) 0.005(4) 0.024(4) 0.013(4)
C12 0.106(7) 0.123(7) 0.109(7) 0.016(6) 0.054(6) 0.046(6)
C13 0.057(4) 0.040(4) 0.052(4) 0.007(3) 0.022(3) 0.019(3)
C14 0.061(5) 0.051(4) 0.053(4) 0.016(3) 0.019(4) 0.015(3)
C15 0.074(5) 0.069(5) 0.062(5) 0.022(4) 0.019(4) 0.024(4)
C16 0.091(6) 0.087(6) 0.089(6) 0.030(5) 0.020(5) 0.040(5)
C17 0.121(7) 0.068(5) 0.082(6) 0.029(4) 0.021(5) 0.031(5)
C18 0.117(7) 0.055(5) 0.087(6) 0.017(4) 0.024(5) 0.023(5)
C19 0.072(5) 0.051(4) 0.052(4) 0.014(3) 0.023(4) 0.011(4)
C20 0.077(6) 0.055(4) 0.064(5) 0.008(4) 0.027(4) 0.010(4)
C21 0.108(7) 0.073(5) 0.071(5) 0.009(4) 0.018(5) 0.015(5)
C22 0.114(7) 0.089(6) 0.092(6) 0.002(5) 0.021(6) 0.019(5)
C23 0.094(6) 0.090(6) 0.062(5) 0.003(4) 0.010(5) 0.031(5)
C24 0.080(6) 0.071(5) 0.058(5) 0.007(4) 0.018(4) 0.014(4)
C25 0.053(4) 0.048(4) 0.038(4) 0.006(3) 0.018(3) 0.014(3)
C26 0.072(5) 0.070(5) 0.058(5) 0.027(4) 0.030(4) 0.029(4)
C27 0.072(5) 0.073(5) 0.055(4) 0.026(4) 0.022(4) 0.033(4)
C28 0.070(5) 0.072(5) 0.060(5) 0.018(4) 0.024(4) 0.035(4)
C29 0.056(5) 0.065(4) 0.057(4) 0.011(4) 0.020(4) 0.023(4)
C30 0.049(4) 0.044(4) 0.038(4) 0.005(3) 0.017(3) 0.010(3)
C31 0.044(4) 0.045(4) 0.044(4) 0.006(3) 0.017(3) 0.011(3)
C32 0.059(5) 0.055(4) 0.060(5) 0.020(3) 0.031(4) 0.016(4)
C33 0.086(5) 0.089(5) 0.078(5) 0.033(4) 0.043(5) 0.027(4)
C34 0.107(7) 0.122(7) 0.095(6) 0.045(5) 0.061(5) 0.041(5)
C35 0.145(7) 0.163(8) 0.128(7) 0.062(6) 0.073(6) 0.041(6)
C36 0.151(8) 0.184(9) 0.145(7) 0.062(6) 0.089(6) 0.051(6)
C37 0.131(7) 0.194(9) 0.151(7) 0.057(6) 0.087(6) 0.059(6)
C38 0.097(6) 0.147(7) 0.127(7) 0.058(6) 0.062(5) 0.043(5)
C39 0.056(4) 0.035(3) 0.042(4) 0.001(3) 0.022(3) 0.013(3)
C40 0.050(4) 0.054(4) 0.050(4) 0.005(3) 0.018(3) 0.014(3)
C41 0.055(5) 0.058(4) 0.061(5) -0.001(4) 0.011(4) 0.018(4)
C42 0.067(6) 0.085(6) 0.087(6) 0.007(5) 0.011(5) 0.024(5)
C43 0.052(5) 0.060(4) 0.079(5) -0.004(4) 0.022(4) 0.009(4)
C44 0.046(4) 0.053(4) 0.071(5) 0.004(4) 0.031(4) 0.007(3)
C45 0.046(4) 0.039(3) 0.053(4) 0.003(3) 0.025(3) 0.008(3)
C46 0.050(4) 0.038(3) 0.050(4) 0.008(3) 0.026(3) 0.010(3)
C47 0.066(5) 0.056(4) 0.062(5) 0.015(4) 0.037(4) 0.012(4)
C48 0.089(6) 0.074(5) 0.062(5) 0.022(4) 0.042(5) 0.021(4)
C49 0.086(6) 0.078(5) 0.052(5) 0.024(4) 0.021(4) 0.027(4)
C50 0.059(5) 0.062(4) 0.048(4) 0.016(3) 0.021(4) 0.017(4)
C51 0.031(3) 0.042(3) 0.050(4) 0.014(3) 0.021(3) 0.009(3)
C52 0.053(4) 0.046(4) 0.053(4) 0.012(3) 0.015(3) 0.016(3)
C53 0.068(5) 0.059(4) 0.052(4) 0.008(3) 0.022(4) 0.021(4)
C54 0.072(6) 0.061(5) 0.075(5) 0.003(4) 0.022(5) 0.021(4)
C55 0.102(6) 0.047(4) 0.071(5) 0.011(4) 0.030(5) 0.018(4)
C56 0.093(6) 0.056(4) 0.061(5) 0.016(4) 0.022(4) 0.013(4)
C57 0.061(5) 0.046(4) 0.054(4) 0.017(3) 0.026(4) 0.009(3)
C58 0.062(5) 0.049(4) 0.050(4) 0.017(3) 0.027(4) 0.009(3)
C59 0.100(6) 0.062(5) 0.062(5) 0.024(4) 0.033(4) 0.013(4)
C60 0.103(6) 0.084(5) 0.057(5) 0.026(4) 0.038(5) 0.016(4)
C61 0.094(6) 0.066(5) 0.048(4) 0.009(4) 0.026(4) 0.021(4)
C62 0.073(5) 0.060(4) 0.052(4) 0.012(4) 0.024(4) 0.014(4)
C63 0.059(5) 0.041(4) 0.056(4) 0.018(3) 0.024(4) 0.011(3)
C64 0.057(5) 0.049(4) 0.063(5) 0.000(3) 0.020(4) 0.011(3)
C65 0.073(6) 0.064(5) 0.079(5) -0.003(4) 0.025(5) 0.020(4)
C66 0.077(6) 0.077(5) 0.085(6) -0.004(4) 0.029(5) 0.034(4)
C67 0.058(5) 0.066(5) 0.073(5) 0.003(4) 0.017(4) 0.024(4)
C68 0.053(4) 0.045(4) 0.054(4) 0.005(3) 0.021(3) 0.015(3)
C69 0.044(4) 0.045(4) 0.047(4) 0.015(3) 0.020(3) 0.011(3)
C70 0.046(4) 0.055(4) 0.060(4) 0.014(3) 0.022(4) 0.013(3)
C71 0.061(5) 0.059(4) 0.076(5) 0.008(4) 0.026(4) 0.011(4)
C72 0.095(6) 0.124(7) 0.155(8) -0.021(6) 0.061(5) 0.028(5)
C73 0.100(6) 0.160(8) 0.175(8) -0.017(6) 0.071(6) 0.032(5)
C74 0.100(7) 0.133(7) 0.139(7) -0.005(5) 0.043(6) 0.030(5)
C75 0.113(8) 0.138(8) 0.113(7) -0.011(6) 0.041(6) 0.023(6)
C76 0.080(6) 0.110(6) 0.086(6) -0.010(5) 0.034(5) 0.009(5)
F1 0.150(6) 0.145(5) 0.177(6) 0.071(5) -0.015(5) 0.053(5)
F2 0.112(5) 0.189(6) 0.113(5) 0.013(4) 0.026(4) 0.083(5)
F3 0.154(6) 0.198(6) 0.100(5) 0.020(4) 0.030(4) 0.096(5)
F4 0.100(8) 0.114(8) 0.088(8) 0.003(5) 0.043(6) 0.040(6)
F5 0.141(10) 0.096(8) 0.111(8) 0.005(6) 0.046(7) 0.052(7)
F6 0.105(8) 0.105(9) 0.074(7) 0.003(5) 0.025(5) 0.042(6)
F4' 0.124(9) 0.102(8) 0.083(8) 0.017(5) 0.054(7) 0.034(6)
F5' 0.091(8) 0.095(8) 0.101(8) -0.003(5) 0.035(6) 0.046(6)
F6' 0.096(8) 0.117(9) 0.087(8) -0.011(6) 0.037(6) 0.025(6)
F7 0.132(8) 0.112(8) 0.119(8) -0.015(5) 0.064(6) 0.037(6)
F8 0.151(9) 0.136(8) 0.109(8) 0.009(5) 0.073(7) 0.041(6)
F9 0.178(10) 0.177(10) 0.191(11) -0.008(7) 0.070(7) 0.102(8)
F7' 0.146(11) 0.149(11) 0.130(10) -0.004(7) 0.055(8) 0.064(8)
F8' 0.129(10) 0.162(11) 0.147(10) -0.009(7) 0.087(8) 0.054(7)
F9' 0.136(10) 0.114(9) 0.134(10) -0.012(6) 0.061(7) 0.055(7)
F10 0.142(9) 0.155(9) 0.129(8) 0.028(7) 0.037(6) 0.058(7)
F11 0.144(9) 0.099(7) 0.079(6) 0.020(5) 0.011(5) 0.049(6)
F12 0.117(8) 0.092(6) 0.065(5) 0.049(4) 0.031(5) 0.015(5)
F10' 0.142(11) 0.117(10) 0.135(11) 0.047(7) 0.019(7) 0.056(8)
F11' 0.126(11) 0.156(12) 0.105(10) 0.029(7) 0.050(8) 0.032(7)
F12' 0.088(9) 0.082(8) 0.075(8) 0.020(6) 0.010(6) 0.013(6)
Ir1 0.04082(18) 0.03712(16) 0.04423(18) 0.01195(12) 0.02121(13) 0.00647(12)
Ir2 0.04451(18) 0.04153(16) 0.03784(17) 0.00812(12) 0.01549(13) 0.00971(13)
N1 0.046(4) 0.047(3) 0.050(4) 0.015(3) 0.022(3) 0.009(3)
N2 0.074(5) 0.060(4) 0.060(4) 0.027(3) 0.040(4) 0.026(4)
N3 0.062(4) 0.036(3) 0.038(3) 0.007(2) 0.019(3) 0.013(3)
N4 0.076(5) 0.048(4) 0.046(4) 0.009(3) 0.021(4) 0.012(3)
N5 0.051(4) 0.047(3) 0.048(4) 0.014(3) 0.021(3) 0.010(3)
N6 0.045(4) 0.040(3) 0.042(3) 0.009(3) 0.020(3) 0.009(3)
N7 0.045(4) 0.047(3) 0.059(4) 0.009(3) 0.023(3) 0.005(3)
N8 0.053(4) 0.045(3) 0.049(4) 0.007(3) 0.025(3) 0.011(3)
O1 0.050(3) 0.069(3) 0.064(4) 0.026(3) 0.032(3) 0.019(3)
O2 0.044(3) 0.052(3) 0.078(4) 0.004(3) 0.026(3) 0.010(2)
O3 0.045(3) 0.043(3) 0.064(3) 0.005(2) 0.030(3) 0.008(2)
O4 0.048(3) 0.059(3) 0.060(3) 0.026(3) 0.024(3) 0.021(3)

loop_
_atom_type_symbol
_atom_type_description
_atom_type_scat_dispersion_real
_atom_type_scat_dispersion_imag
_atom_type_scat_source
C C 0.0033 0.0016 'International Tables Vol C Tables 4.2.6.8 and 6.1.1.4'
H H 0.0000 0.0000 'International Tables Vol C Tables 4.2.6.8 and 6.1.1.4'
N N 0.0061 0.0033 'International Tables Vol C Tables 4.2.6.8 and 6.1.1.4'
O O 0.0106 0.0060 'International Tables Vol C Tables 4.2.6.8 and 6.1.1.4'
F F 0.0171 0.0103 'International Tables Vol C Tables 4.2.6.8 and 6.1.1.4'
Ir Ir -1.4442 7.9887 'International Tables Vol C Tables 4.2.6.8 and 6.1.1.4'

loop_
_geom_angle_atom_site_label_1
_geom_angle_atom_site_label_2
_geom_angle_atom_site_label_3
_geom_angle
_geom_angle_site_symmetry_1
_geom_angle_site_symmetry_3
C2 C1 C6 116.9(7) . .
C2 C1 Ir2 128.6(6) . .
C6 C1 Ir2 114.4(5) . .
C3 C2 C1 119.6(8) . .
C3 C2 H2 120.2 . .
C1 C2 H2 120.2 . .
C4 C3 C2 122.0(8) . .
C4 C3 C12 120.1(9) . .
C2 C3 C12 118.0(9) . .
C5 C4 C3 120.0(9) . .
C5 C4 H4 120.0 . .
C3 C4 H4 120.0 . .
C4 C5 C6 119.6(9) . .
C4 C5 H5 120.2 . .
C6 C5 H5 120.2 . .
C5 C6 C1 121.8(7) . .
C5 C6 C7 123.3(8) . .
C1 C6 C7 115.0(7) . .
N3 C7 C8 119.9(7) . .
N3 C7 C6 114.2(6) . .
C8 C7 C6 125.9(8) . .
C7 C8 C9 119.9(9) . .
C7 C8 H8 120.1 . .
C9 C8 H8 120.1 . .
C10 C9 C8 119.1(9) . .
C10 C9 H9 120.4 . .
C8 C9 H9 120.4 . .
C9 C10 C11 118.8(9) . .
C9 C10 H10 120.6 . .
C11 C10 H10 120.6 . .
N3 C11 C10 123.0(9) . .
N3 C11 H11 118.5 . .
C10 C11 H11 118.5 . .
F9' C12 F8 134.3(13) . .
F9' C12 F8' 108.3(15) . .
F8 C12 F8' 61.9(12) . .
F9' C12 F7 51.4(11) . .
F8 C12 F7 101.4(12) . .
F8' C12 F7 134.5(13) . .
F9' C12 F9 57.8(11) . .
F8 C12 F9 109.1(14) . .
F8' C12 F9 53.1(11) . .
F7 C12 F9 104.1(13) . .
F9' C12 F7' 110.7(15) . .
F8 C12 F7' 47.0(10) . .
F8' C12 F7' 107.6(15) . .
F7 C12 F7' 61.0(11) . .
F9 C12 F7' 138.6(14) . .
F9' C12 C3 111.6(10) . .
F8 C12 C3 113.5(10) . .
F8' C12 C3 110.2(11) . .
F7 C12 C3 115.2(9) . .
F9 C12 C3 112.6(11) . .
F7' C12 C3 108.5(12) . .
C14 C13 C19 118.0(7) . .
C14 C13 Ir2 127.4(5) . .
C19 C13 Ir2 114.6(6) . .
C15 C14 C13 120.5(8) . .
C15 C14 H14 119.7 . .
C13 C14 H14 119.7 . .
C17 C15 C14 120.4(9) . .
C17 C15 C16 122.2(8) . .
C14 C15 C16 117.4(8) . .
F12 C16 F12' 127.2(11) . .
F12 C16 F10' 48.7(11) . .
F12' C16 F10' 97.5(14) . .
F12 C16 F10 106.5(11) . .
F12' C16 F10 36.6(9) . .
F10' C16 F10 63.8(11) . .
F12 C16 F11' 73.1(11) . .
F12' C16 F11' 104.4(14) . .
F10' C16 F11' 118.6(15) . .
F10 C16 F11' 132.0(15) . .
F12 C16 F11 104.4(10) . .
F12' C16 F11 64.4(10) . .
F10' C16 F11 130.6(13) . .
F10 C16 F11 97.8(11) . .
F11' C16 F11 41.1(9) . .
F12 C16 C15 115.5(8) . .
F12' C16 C15 114.7(10) . .
F10' C16 C15 111.8(12) . .
F10 C16 C15 113.1(10) . .
F11' C16 C15 109.4(12) . .
F11 C16 C15 117.5(9) . .
C18 C17 C15 119.8(9) . .
C18 C17 H17 120.1 . .
C15 C17 H17 120.1 . .
C17 C18 C19 121.4(9) . .
C17 C18 H18 119.3 . .
C19 C18 H18 119.3 . .
C18 C19 C13 119.9(8) . .
C18 C19 C20 124.5(8) . .
C13 C19 C20 115.7(7) . .
N4 C20 C21 120.1(9) . .
N4 C20 C19 114.0(7) . .
C21 C20 C19 125.9(9) . .
C20 C21 C22 118.2(10) . .
C20 C21 H21 120.9 . .
C22 C21 H21 120.9 . .
C23 C22 C21 120.0(11) . .
C23 C22 H22 120.0 . .
C21 C22 H22 120.0 . .
C22 C23 C24 120.0(10) . .
C22 C23 H23 120.0 . .
C24 C23 H23 120.0 . .
N4 C24 C23 120.7(9) . .
N4 C24 H24 119.7 . .
C23 C24 H24 119.7 . .
O4 C25 C26 119.3(7) . .
O4 C25 C30 127.0(6) . .
C26 C25 C30 113.6(7) . .
C27 C26 C25 123.7(8) . .
C27 C26 H26 118.2 . .
C25 C26 H26 118.2 . .
C26 C27 C28 121.2(8) . .
C26 C27 H27 119.4 . .
C28 C27 H27 119.4 . .
C29 C28 C27 118.7(8) . .
C29 C28 H28 120.7 . .
C27 C28 H28 120.7 . .
C28 C29 C30 122.3(8) . .
C28 C29 H29 118.8 . .
C30 C29 H29 118.8 . .
C29 C30 C31 120.4(7) . .
C29 C30 C25 120.4(7) . .
C31 C30 C25 119.2(7) . .
N1 C31 O1 109.8(6) . .
N1 C31 C30 130.9(7) . .
O1 C31 C30 119.3(7) . .
N2 C32 O1 112.8(6) . .
N2 C32 C33 128.2(8) . .
O1 C32 C33 119.0(8) . .
C38 C33 C34 122.0(10) . .
C38 C33 C32 121.1(10) . .
C34 C33 C32 116.9(10) . .
C35 C34 C33 119.1(13) . .
C35 C34 H34 120.4 . .
C33 C34 H34 120.4 . .
C36 C35 C34 118.4(15) . .
C36 C35 H35 120.8 . .
C34 C35 H35 120.8 . .
C35 C36 C37 122.7(15) . .
C35 C36 H36 118.7 . .
C37 C36 H36 118.7 . .
C36 C37 C38 118.5(16) . .
C36 C37 H37 120.8 . .
C38 C37 H37 120.8 . .
C33 C38 C37 119.2(13) . .
C33 C38 H38 120.4 . .
C37 C38 H38 120.4 . .
C40 C39 C45 114.8(7) . .
C40 C39 Ir1 129.6(5) . .
C45 C39 Ir1 115.6(6) . .
C41 C40 C39 120.6(7) . .
C41 C40 H40 119.7 . .
C39 C40 H40 119.7 . .
C43 C41 C40 123.9(9) . .
C43 C41 C42 119.2(9) . .
C40 C41 C42 116.9(8) . .
F1 C42 F3 101.5(9) . .
F1 C42 F2 99.5(8) . .
F3 C42 F2 102.4(8) . .
F1 C42 C41 117.2(8) . .
F3 C42 C41 116.0(8) . .
F2 C42 C41 117.3(8) . .
C41 C43 C44 117.8(8) . .
C41 C43 H43 121.1 . .
C44 C43 H43 121.1 . .
C43 C44 C45 120.7(8) . .
C43 C44 H44 119.6 . .
C45 C44 H44 119.6 . .
C44 C45 C39 122.0(8) . .
C44 C45 C46 124.1(7) . .
C39 C45 C46 113.9(7) . .
N8 C46 C47 118.9(8) . .
N8 C46 C45 114.4(6) . .
C47 C46 C45 126.7(7) . .
C48 C47 C46 120.8(8) . .
C48 C47 H47 119.6 . .
C46 C47 H47 119.6 . .
C47 C48 C49 119.6(8) . .
C47 C48 H48 120.2 . .
C49 C48 H48 120.2 . .
C50 C49 C48 119.1(9) . .
C50 C49 H49 120.4 . .
C48 C49 H49 120.4 . .
N8 C50 C49 121.3(8) . .
N8 C50 H50 119.3 . .
C49 C50 H50 119.3 . .
C52 C51 C57 116.3(6) . .
C52 C51 Ir1 129.2(5) . .
C57 C51 Ir1 114.3(5) . .
C53 C52 C51 121.6(7) . .
C53 C52 H52 119.2 . .
C51 C52 H52 119.2 . .
C52 C53 C55 120.5(8) . .
C52 C53 C54 121.5(7) . .
C55 C53 C54 118.1(7) . .
F5 C54 F4' 125.1(12) . .
F5 C54 F5' 33.7(9) . .
F4' C54 F5' 103.4(12) . .
F5 C54 F6' 73.5(10) . .
F4' C54 F6' 105.8(11) . .
F5' C54 F6' 104.2(11) . .
F5 C54 F6 108.2(11) . .
F4' C54 F6 71.1(10) . .
F5' C54 F6 129.9(11) . .
F6' C54 F6 39.2(7) . .
F5 C54 F4 104.7(12) . .
F4' C54 F4 32.3(9) . .
F5' C54 F4 75.0(10) . .
F6' C54 F4 127.9(11) . .
F6 C54 F4 101.1(11) . .
F5 C54 C53 115.1(9) . .
F4' C54 C53 114.5(9) . .
F5' C54 C53 113.9(9) . .
F6' C54 C53 113.9(9) . .
F6 C54 C53 113.2(8) . .
F4 C54 C53 113.3(9) . .
C56 C55 C53 119.3(8) . .
C56 C55 H55 120.4 . .
C53 C55 H55 120.4 . .
C55 C56 C57 121.0(8) . .
C55 C56 H56 119.5 . .
C57 C56 H56 119.5 . .
C56 C57 C51 121.1(7) . .
C56 C57 C58 123.6(7) . .
C51 C57 C58 115.3(6) . .
N5 C58 C59 119.8(7) . .
N5 C58 C57 114.3(6) . .
C59 C58 C57 125.9(7) . .
C60 C59 C58 118.5(8) . .
C60 C59 H59 120.8 . .
C58 C59 H59 120.8 . .
C61 C60 C59 121.2(8) . .
C61 C60 H60 119.4 . .
C59 C60 H60 119.4 . .
C60 C61 C62 118.8(8) . .
C60 C61 H61 120.6 . .
C62 C61 H61 120.6 . .
N5 C62 C61 121.6(7) . .
N5 C62 H62 119.2 . .
C61 C62 H62 119.2 . .
O3 C63 C68 127.1(7) . .
O3 C63 C64 119.0(8) . .
C68 C63 C64 113.8(7) . .
C65 C64 C63 122.0(8) . .
C65 C64 H64 119.0 . .
C63 C64 H64 119.0 . .
C64 C65 C66 121.5(9) . .
C64 C65 H65 119.3 . .
C66 C65 H65 119.3 . .
C67 C66 C65 119.6(9) . .
C67 C66 H66 120.2 . .
C65 C66 H66 120.2 . .
C66 C67 C68 121.9(9) . .
C66 C67 H67 119.1 . .
C68 C67 H67 119.1 . .
C67 C68 C63 121.2(7) . .
C67 C68 C69 119.7(8) . .
C63 C68 C69 119.1(7) . .
N6 C69 O2 111.3(6) . .
N6 C69 C68 130.7(7) . .
O2 C69 C68 118.1(7) . .
N7 C70 O2 114.4(7) . .
N7 C70 C71 128.5(8) . .
O2 C70 C71 116.9(7) . .
C72 C71 C76 119.0(10) . .
C72 C71 C70 120.9(9) . .
C76 C71 C70 119.7(9) . .
C71 C72 C73 120.5(12) . .
C71 C72 H72 119.8 . .
C73 C72 H72 119.8 . .
C74 C73 C72 119.4(13) . .
C74 C73 H73 120.3 . .
C72 C73 H73 120.3 . .
C75 C74 C73 119.7(15) . .
C75 C74 H74 120.2 . .
C73 C74 H74 120.2 . .
C74 C75 C76 123.8(14) . .
C74 C75 H75 118.1 . .
C76 C75 H75 118.1 . .
C75 C76 C71 117.1(10) . .
C75 C76 H76 121.4 . .
C71 C76 H76 121.4 . .
C39 Ir1 C51 88.2(3) . .
C39 Ir1 N5 94.5(3) . .
C51 Ir1 N5 80.8(3) . .
C39 Ir1 N8 80.5(3) . .
C51 Ir1 N8 94.9(2) . .
N5 Ir1 N8 173.5(2) . .
C39 Ir1 N6 175.3(2) . .
C51 Ir1 N6 96.2(2) . .
N5 Ir1 N6 88.0(2) . .
N8 Ir1 N6 97.3(2) . .
C39 Ir1 O3 92.2(2) . .
C51 Ir1 O3 174.5(2) . .
N5 Ir1 O3 93.8(2) . .
N8 Ir1 O3 90.5(2) . .
N6 Ir1 O3 83.7(2) . .
C13 Ir2 C1 87.6(3) . .
C13 Ir2 N4 80.2(3) . .
C1 Ir2 N4 95.0(3) . .
C13 Ir2 N3 94.7(3) . .
C1 Ir2 N3 80.7(3) . .
N4 Ir2 N3 173.4(3) . .
C13 Ir2 N1 96.7(3) . .
C1 Ir2 N1 174.3(2) . .
N4 Ir2 N1 89.5(3) . .
N3 Ir2 N1 95.2(2) . .
C13 Ir2 O4 174.3(2) . .
C1 Ir2 O4 91.8(2) . .
N4 Ir2 O4 94.3(2) . .
N3 Ir2 O4 90.8(2) . .
N1 Ir2 O4 84.2(2) . .
C31 N1 N2 108.3(6) . .
C31 N1 Ir2 127.1(5) . .
N2 N1 Ir2 124.6(5) . .
C32 N2 N1 105.7(6) . .
C11 N3 C7 119.3(7) . .
C11 N3 Ir2 125.0(6) . .
C7 N3 Ir2 115.7(5) . .
C24 N4 C20 120.8(7) . .
C24 N4 Ir2 123.7(6) . .
C20 N4 Ir2 115.5(6) . .
C58 N5 C62 120.1(6) . .
C58 N5 Ir1 115.2(5) . .
C62 N5 Ir1 124.6(5) . .
C69 N6 N7 106.7(6) . .
C69 N6 Ir1 125.8(5) . .
N7 N6 Ir1 126.0(4) . .
C70 N7 N6 105.2(6) . .
C50 N8 C46 120.3(6) . .
C50 N8 Ir1 124.3(5) . .
C46 N8 Ir1 115.4(5) . .
C32 O1 C31 103.3(6) . .
C70 O2 C69 102.4(6) . .
C63 O3 Ir1 129.6(5) . .
C25 O4 Ir2 130.9(5) . .

loop_
_geom_bond_atom_site_label_1
_geom_bond_atom_site_label_2
_geom_bond_distance
_geom_bond_site_symmetry_2
C1 C2 1.394(10) .
C1 C6 1.420(10) .
C1 Ir2 1.999(7) .
C2 C3 1.392(11) .
C2 H2 0.9300 .
C3 C4 1.368(13) .
C3 C12 1.509(13) .
C4 C5 1.356(12) .
C4 H4 0.9300 .
C5 C6 1.389(11) .
C5 H5 0.9300 .
C6 C7 1.468(10) .
C7 N3 1.355(9) .
C7 C8 1.376(11) .
C8 C9 1.392(12) .
C8 H8 0.9300 .
C9 C10 1.341(12) .
C9 H9 0.9300 .
C10 C11 1.383(12) .
C10 H10 0.9300 .
C11 N3 1.315(9) .
C11 H11 0.9300 .
C12 F9' 1.348(8) .
C12 F8 1.350(8) .
C12 F8' 1.354(8) .
C12 F7 1.355(8) .
C12 F9 1.356(8) .
C12 F7' 1.359(8) .
C13 C14 1.411(11) .
C13 C19 1.414(10) .
C13 Ir2 1.985(7) .
C14 C15 1.395(11) .
C14 H14 0.9300 .
C15 C17 1.391(13) .
C15 C16 1.454(12) .
C16 F12 1.324(7) .
C16 F12' 1.345(8) .
C16 F10' 1.354(8) .
C16 F10 1.361(8) .
C16 F11' 1.361(8) .
C16 F11 1.363(8) .
C17 C18 1.363(14) .
C17 H17 0.9300 .
C18 C19 1.401(12) .
C18 H18 0.9300 .
C19 C20 1.425(12) .
C20 N4 1.366(10) .
C20 C21 1.399(12) .
C21 C22 1.417(15) .
C21 H21 0.9300 .
C22 C23 1.349(13) .
C22 H22 0.9300 .
C23 C24 1.393(12) .
C23 H23 0.9300 .
C24 N4 1.345(11) .
C24 H24 0.9300 .
C25 O4 1.260(9) .
C25 C26 1.438(10) .
C25 C30 1.441(10) .
C26 C27 1.337(12) .
C26 H26 0.9300 .
C27 C28 1.394(11) .
C27 H27 0.9300 .
C28 C29 1.343(11) .
C28 H28 0.9300 .
C29 C30 1.406(11) .
C29 H29 0.9300 .
C30 C31 1.428(10) .
C31 N1 1.302(9) .
C31 O1 1.384(8) .
C32 N2 1.285(10) .
C32 O1 1.370(9) .
C32 C33 1.459(11) .
C33 C38 1.347(16) .
C33 C34 1.409(14) .
C34 C35 1.389(15) .
C34 H34 0.9300 .
C35 C36 1.37(2) .
C35 H35 0.9300 .
C36 C37 1.38(2) .
C36 H36 0.9300 .
C37 C38 1.412(16) .
C37 H37 0.9300 .
C38 H38 0.9300 .
C39 C40 1.412(11) .
C39 C45 1.430(9) .
C39 Ir1 1.967(8) .
C40 C41 1.367(11) .
C40 H40 0.9300 .
C41 C43 1.361(11) .
C41 C42 1.454(12) .
C42 F1 1.329(7) .
C42 F3 1.343(7) .
C42 F2 1.344(7) .
C43 C44 1.364(12) .
C43 H43 0.9300 .
C44 C45 1.391(10) .
C44 H44 0.9300 .
C45 C46 1.459(11) .
C46 N8 1.355(9) .
C46 C47 1.394(10) .
C47 C48 1.353(13) .
C47 H47 0.9300 .
C48 C49 1.376(13) .
C48 H48 0.9300 .
C49 C50 1.367(11) .
C49 H49 0.9300 .
C50 N8 1.351(10) .
C50 H50 0.9300 .
C51 C52 1.409(10) .
C51 C57 1.421(9) .
C51 Ir1 1.977(7) .
C52 C53 1.368(10) .
C52 H52 0.9300 .
C53 C55 1.403(11) .
C53 C54 1.453(11) .
C54 F5 1.338(8) .
C54 F4' 1.346(8) .
C54 F5' 1.353(8) .
C54 F6' 1.353(8) .
C54 F6 1.356(8) .
C54 F4 1.359(8) .
C55 C56 1.362(12) .
C55 H55 0.9300 .
C56 C57 1.381(11) .
C56 H56 0.9300 .
C57 C58 1.447(11) .
C58 N5 1.350(9) .
C58 C59 1.393(10) .
C59 C60 1.383(12) .
C59 H59 0.9300 .
C60 C61 1.346(11) .
C60 H60 0.9300 .
C61 C62 1.365(11) .
C61 H61 0.9300 .
C62 N5 1.351(9) .
C62 H62 0.9300 .
C63 O3 1.260(9) .
C63 C68 1.435(11) .
C63 C64 1.467(10) .
C64 C65 1.357(11) .
C64 H64 0.9300 .
C65 C66 1.379(12) .
C65 H65 0.9300 .
C66 C67 1.351(11) .
C66 H66 0.9300 .
C67 C68 1.397(11) .
C67 H67 0.9300 .
C68 C69 1.440(10) .
C69 N6 1.296(9) .
C69 O2 1.370(9) .
C70 N7 1.262(10) .
C70 O2 1.359(9) .
C70 C71 1.467(11) .
C71 C72 1.328(13) .
C71 C76 1.413(7) .
C72 C73 1.431(17) .
C72 H72 0.9300 .
C73 C74 1.346(18) .
C73 H73 0.9300 .
C74 C75 1.296(16) .
C74 H74 0.9300 .
C75 C76 1.395(15) .
C75 H75 0.9300 .
C76 H76 0.9300 .
Ir1 N5 2.051(6) .
Ir1 N8 2.054(6) .
Ir1 N6 2.130(6) .
Ir1 O3 2.150(5) .
Ir2 N4 2.043(6) .
Ir2 N3 2.052(6) .
Ir2 N1 2.118(6) .
Ir2 O4 2.144(5) .
N1 N2 1.402(8) .
N6 N7 1.423(8) .
